data_8100265
loop_
_publ_author_name
'Sobarzo-S\'anchez, Eduardo'
'Cassels, Bruce K.'
'Castedo, Luis'
'Valencia-Matarranz, Laura'

_publ_section_title
;
Crystal structure of 2-[(3,4-dimethoxy)-phenethyl-3-(3,4-dimethoxy)-
phenethylamino]-2,3-dihydro-isoindol-1-one, C~28~H~32~N~2~O~5~
;
_journal_issue 1
_journal_name_full 'Zeitschrift f\"ur Kristallographie - New Crystal Structures'
_journal_page_first 79
_journal_page_last 80
_journal_volume 218
_journal_year 2003
_chemical_formula_moiety 'C28 H32 N2 O5'
_chemical_formula_structural 'C28 H32 N2 O5'
_chemical_formula_sum 'C28 H32 N2 O5'
_chemical_formula_weight 476.56
_space_group_IT_number 14
_symmetry_cell_setting monoclinic
_symmetry_space_group_name_Hall '-P 2yab'
_symmetry_space_group_name_H-M 'P 1 21/a 1'
_cell_angle_alpha 90
_cell_angle_beta 102.883(6)
_cell_angle_gamma 90
_cell_formula_units_Z 4
_cell_length_a 9.5162(6)
_cell_length_b 16.0013(9)
_cell_length_c 17.8001(8)
_cell_measurement_temperature 293(2)
_cell_measurement_wavelength 1.5418
_cell_volume 2642.2(3)
_diffrn_ambient_temperature 293(2)
_refine_diff_density_rms 0.04
_cod_original_sg_symbol_H-M 'P 21/a'
_cod_database_code 8100265

loop_
_symmetry_equiv_pos_as_xyz
'x, y, z'
'-x+1/2, y+1/2, -z'
'-x, -y, -z'
'x-1/2, -y-1/2, z'

loop_
_atom_site_label
_atom_site_type_symbol
_atom_site_fract_x
_atom_site_fract_y
_atom_site_fract_z
_atom_site_U_iso_or_equiv
_atom_site_adp_type
_atom_site_occupancy
_atom_site_symmetry_multiplicity
_atom_site_Wyckoff_symbol
_atom_site_calc_flag
_atom_site_refinement_flags
_atom_site_disorder_assembly
_atom_site_disorder_group
C1 C 0.7403(2) 0.11412(15) 0.03673(13) 0.0512(6) Uani 1 4 e d . . .
N2 N 0.8449(2) 0.17240(12) 0.05347(10) 0.0527(5) Uani 1 4 e d . . .
O1B O 0.63703(19) 0.10851(11) 0.06794(10) 0.0693(5) Uani 1 4 e d . . .
C3 C 0.9556(2) 0.16446(15) 0.00657(13) 0.0547(6) Uani 1 4 e d . . .
H3 H 1.0462 0.1461 0.0404 0.066 Uiso 1 4 e calc R . .
C4 C 0.8947(2) 0.09314(14) -0.04560(13) 0.0520(6) Uani 1 4 e d . . .
C5 C 0.7702(2) 0.06345(14) -0.02707(13) 0.0498(5) Uani 1 4 e d . . .
C6 C 0.9431(3) 0.06083(17) -0.10724(15) 0.0690(7) Uani 1 4 e d . . .
H6 H 1.0267 0.0808 -0.1198 0.083 Uiso 1 4 e calc R . .
C7 C 0.8639(4) -0.00156(18) -0.14916(17) 0.0806(9) Uani 1 4 e d . . .
H7 H 0.8939 -0.0237 -0.1913 0.097 Uiso 1 4 e calc R . .
C8 C 0.7399(3) -0.03261(17) -0.13049(17) 0.0766(8) Uani 1 4 e d . . .
H8 H 0.6889 -0.0755 -0.1598 0.092 Uiso 1 4 e calc R . .
C9 C 0.6913(3) -0.00046(15) -0.06872(16) 0.0634(7) Uani 1 4 e d . . .
H9 H 0.6085 -0.0211 -0.0557 0.076 Uiso 1 4 e calc R . .
N10 N 0.9833(2) 0.23752(15) -0.03346(12) 0.0650(6) Uani 1 4 e d . . .
C11 C 0.8620(3) 0.27347(17) -0.08923(15) 0.0679(7) Uani 1 4 e d . . .
H11A H 0.8009 0.3045 -0.0622 0.082 Uiso 1 4 e calc R . .
H11B H 0.8049 0.229 -0.118 0.082 Uiso 1 4 e calc R . .
C12 C 0.9145(4) 0.3302(2) -0.14345(18) 0.1081(13) Uani 1 4 e d . . .
H12A H 0.9877 0.3014 -0.1638 0.13 Uiso 1 4 e calc R . .
H12B H 0.9592 0.3787 -0.1152 0.13 Uiso 1 4 e calc R . .
C13 C 0.7959(3) 0.3592(2) -0.21015(17) 0.0830(9) Uani 1 4 e d . . .
C14 C 0.7346(4) 0.4361(2) -0.2119(2) 0.0962(11) Uani 1 4 e d . . .
H14 H 0.7665 0.4736 -0.1718 0.115 Uiso 1 4 e calc R . .
C15 C 0.6250(5) 0.4583(3) -0.2732(3) 0.1080(12) Uani 1 4 e d . . .
H15 H 0.5825 0.5106 -0.2733 0.13 Uiso 1 4 e calc R . .
C16 C 0.5775(4) 0.4062(3) -0.3333(2) 0.1074(12) Uani 1 4 e d . . .
C17 C 0.6387(4) 0.3269(3) -0.33246(19) 0.0940(10) Uani 1 4 e d . . .
C18 C 0.7477(3) 0.3046(2) -0.27080(17) 0.0842(9) Uani 1 4 e d . . .
H18 H 0.7895 0.252 -0.2699 0.101 Uiso 1 4 e calc R . .
O19 O 0.5872(3) 0.2763(2) -0.39441(15) 0.1332(10) Uani 1 4 e d . . .
C20 C 0.6460(7) 0.1946(3) -0.3933(3) 0.169(2) Uani 1 4 e d . . .
H20A H 0.7484 0.1983 -0.3884 0.254 Uiso 1 4 e calc R . .
H20B H 0.6032 0.1662 -0.4404 0.254 Uiso 1 4 e calc R . .
H20C H 0.6263 0.164 -0.3504 0.254 Uiso 1 4 e calc R . .
O21 O 0.4708(4) 0.4221(3) -0.39753(18) 0.1716(14) Uani 1 4 e d . . .
C22 C 0.3985(8) 0.5004(5) -0.3997(4) 0.268(4) Uani 1 4 e d . . .
H22A H 0.3777 0.5114 -0.3503 0.403 Uiso 1 4 e calc R . .
H22B H 0.31 0.4985 -0.4382 0.403 Uiso 1 4 e calc R . .
H22C H 0.4589 0.5439 -0.4121 0.403 Uiso 1 4 e calc R . .
C23 C 0.8546(3) 0.23487(15) 0.11296(12) 0.0592(6) Uani 1 4 e d . . .
H23A H 0.7583 0.2476 0.1194 0.071 Uiso 1 4 e calc R . .
H23B H 0.8947 0.2857 0.0966 0.071 Uiso 1 4 e calc R . .
C24 C 0.9470(3) 0.20761(15) 0.19032(13) 0.0623(7) Uani 1 4 e d . . .
H24A H 0.9026 0.1597 0.209 0.075 Uiso 1 4 e calc R . .
H24B H 1.0412 0.1906 0.1834 0.075 Uiso 1 4 e calc R . .
C25 C 0.9651(3) 0.27678(15) 0.24967(12) 0.0537(6) Uani 1 4 e d . . .
C26 C 0.8937(3) 0.27449(17) 0.30997(14) 0.0617(6) Uani 1 4 e d . . .
H26 H 0.8335 0.2296 0.3138 0.074 Uiso 1 4 e calc R . .
C27 C 0.9103(3) 0.33690(17) 0.36373(13) 0.0628(7) Uani 1 4 e d . . .
C28 C 1.0001(3) 0.40463(17) 0.35923(13) 0.0608(6) Uani 1 4 e d . . .
C29 C 1.0694(3) 0.40756(17) 0.29908(14) 0.0630(7) Uani 1 4 e d . . .
H29 H 1.1285 0.4528 0.2948 0.076 Uiso 1 4 e calc R . .
C30 C 1.0522(3) 0.34418(16) 0.24509(13) 0.0599(6) Uani 1 4 e d . . .
H30 H 1.1003 0.3472 0.2051 0.072 Uiso 1 4 e calc R . .
O31 O 1.0122(2) 0.46311(12) 0.41584(11) 0.0824(6) Uani 1 4 e d . . .
C32 C 1.1135(4) 0.5283(2) 0.4155(2) 0.1099(12) Uani 1 4 e d . . .
H32A H 1.2072 0.5047 0.4181 0.165 Uiso 1 4 e calc R . .
H32B H 1.1168 0.5641 0.4591 0.165 Uiso 1 4 e calc R . .
H32C H 1.0849 0.5603 0.3689 0.165 Uiso 1 4 e calc R . .
O33 O 0.8447(2) 0.33960(14) 0.42523(11) 0.0894(7) Uani 1 4 e d . . .
C34 C 0.7643(5) 0.2691(3) 0.4383(2) 0.1314(17) Uani 1 4 e d . . .
H34A H 0.685 0.261 0.395 0.197 Uiso 1 4 e calc R . .
H34B H 0.7282 0.2779 0.484 0.197 Uiso 1 4 e calc R . .
H34C H 0.8251 0.2206 0.445 0.197 Uiso 1 4 e calc R . .
H10B H 1.025(4) 0.282(2) 0.0030(19) 0.125(13) Uiso 1 4 e d . . .

loop_
_atom_site_aniso_label
_atom_site_aniso_U_11
_atom_site_aniso_U_22
_atom_site_aniso_U_33
_atom_site_aniso_U_23
_atom_site_aniso_U_13
_atom_site_aniso_U_12
C1 0.0496(12) 0.0551(14) 0.0482(13) 0.0070(11) 0.0095(10) 0.0061(11)
N2 0.0541(11) 0.0584(12) 0.0458(10) -0.0075(9) 0.0113(8) 0.0003(9)
O1B 0.0650(11) 0.0768(12) 0.0733(11) 0.0047(9) 0.0310(9) 0.0014(9)
C3 0.0468(12) 0.0678(16) 0.0488(12) -0.0057(12) 0.0093(10) -0.0003(11)
C4 0.0482(12) 0.0574(14) 0.0484(12) -0.0039(11) 0.0066(10) 0.0040(11)
C5 0.0493(12) 0.0463(13) 0.0515(12) -0.0005(10) 0.0063(10) 0.0042(10)
C6 0.0718(16) 0.0747(18) 0.0654(16) -0.0153(14) 0.0256(13) 0.0006(14)
C7 0.103(2) 0.0704(18) 0.0725(19) -0.0205(16) 0.0280(17) 0.0095(18)
C8 0.092(2) 0.0528(16) 0.0768(19) -0.0163(14) 0.0019(16) 0.0007(15)
C9 0.0637(15) 0.0508(14) 0.0732(16) 0.0011(13) 0.0098(13) -0.0008(12)
N10 0.0558(12) 0.0759(15) 0.0624(13) -0.0049(12) 0.0112(10) -0.0175(11)
C11 0.0652(16) 0.0734(18) 0.0660(16) 0.0083(14) 0.0163(13) -0.0121(13)
C12 0.093(2) 0.145(3) 0.077(2) 0.034(2) -0.0013(17) -0.057(2)
C13 0.086(2) 0.096(2) 0.0685(19) 0.0192(18) 0.0209(16) -0.0299(19)
C14 0.121(3) 0.097(3) 0.079(2) 0.009(2) 0.041(2) -0.030(2)
C15 0.123(3) 0.106(3) 0.111(3) 0.025(3) 0.061(3) 0.014(2)
C16 0.093(3) 0.143(4) 0.087(3) 0.033(3) 0.021(2) 0.019(3)
C17 0.094(2) 0.117(3) 0.0671(19) 0.012(2) 0.0085(17) -0.011(2)
C18 0.085(2) 0.090(2) 0.0758(19) 0.0165(18) 0.0126(17) -0.0055(17)
O19 0.136(2) 0.166(3) 0.0826(17) -0.0083(19) -0.0071(16) -0.013(2)
C20 0.252(7) 0.130(4) 0.114(4) -0.025(3) 0.017(4) -0.050(4)
O21 0.143(3) 0.236(4) 0.121(2) 0.055(3) -0.001(2) 0.061(3)
C22 0.263(8) 0.305(9) 0.214(7) 0.077(6) 0.005(6) 0.178(7)
C23 0.0681(15) 0.0590(14) 0.0483(13) -0.0074(12) 0.0086(11) 0.0079(12)
C24 0.0733(16) 0.0635(15) 0.0475(13) -0.0044(12) 0.0077(12) 0.0101(13)
C25 0.0564(13) 0.0603(15) 0.0424(12) -0.0027(11) 0.0065(10) 0.0078(12)
C26 0.0615(15) 0.0721(17) 0.0511(13) -0.0079(13) 0.0117(11) -0.0088(13)
C27 0.0597(14) 0.0842(19) 0.0466(12) -0.0129(13) 0.0163(11) -0.0069(14)
C28 0.0604(14) 0.0748(17) 0.0481(13) -0.0141(12) 0.0140(11) -0.0053(13)
C29 0.0663(15) 0.0688(16) 0.0569(14) -0.0058(13) 0.0199(12) -0.0062(13)
C30 0.0634(15) 0.0737(17) 0.0458(12) -0.0056(12) 0.0191(11) 0.0044(13)
O31 0.0913(14) 0.0938(15) 0.0685(12) -0.0357(11) 0.0314(10) -0.0209(12)
C32 0.134(3) 0.100(3) 0.102(3) -0.046(2) 0.039(2) -0.040(2)
O33 0.0960(14) 0.1208(18) 0.0624(11) -0.0290(11) 0.0412(11) -0.0355(13)
C34 0.149(3) 0.175(4) 0.092(2) -0.043(3) 0.071(2) -0.090(3)

loop_
_geom_bond_atom_site_label_1
_geom_bond_atom_site_label_2
_geom_bond_distance
_geom_bond_site_symmetry_2
_geom_bond_publ_flag
C1 O1B 1.235(3) . ?
C1 N2 1.348(3) . ?
C1 C5 1.474(3) . ?
N2 C23 1.444(3) . ?
N2 C3 1.488(3) . ?
C3 N10 1.424(3) . ?
C3 C4 1.503(3) . ?
C4 C6 1.381(3) . ?
C4 C5 1.383(3) . ?
C5 C9 1.382(3) . ?
C6 C7 1.368(4) . ?
C7 C8 1.387(4) . ?
C8 C9 1.384(4) . ?
N10 C11 1.462(3) . ?
C11 C12 1.490(4) . ?
C12 C13 1.517(4) . ?
C13 C14 1.359(5) . ?
C13 C18 1.385(4) . ?
C14 C15 1.378(5) . ?
C15 C16 1.352(5) . ?
C16 O21 1.372(4) . ?
C16 C17 1.395(5) . ?
C17 O19 1.368(4) . ?
C17 C18 1.378(4) . ?
O19 C20 1.421(6) . ?
O21 C22 1.426(6) . ?
C23 C24 1.523(3) . ?
C24 C25 1.513(3) . ?
C25 C30 1.374(3) . ?
C25 C26 1.393(3) . ?
C26 C27 1.368(3) . ?
C27 O33 1.377(3) . ?
C27 C28 1.393(3) . ?
C28 O31 1.361(3) . ?
C28 C29 1.377(3) . ?
C29 C30 1.382(3) . ?
O31 C32 1.421(3) . ?
O33 C34 1.411(4) . ?
